data_2004251
loop_
_publ_author_name
'Blake, J. L.'
'Cook, D. J.'
'Squattrito, P. J.'
'Howell, B. A.'

_publ_section_title
;
 <i>exo</i>-\p-(Benzonorbornadiene)tricarbonylchromium
;
_journal_issue 12
_journal_name_full 'Acta Crystallographica Section C'
_journal_page_first 2565
_journal_page_last 2567
_journal_paper_doi 10.1107/S0108270195008432
_journal_volume 51
_journal_year 1995
_chemical_formula_moiety 'C14 H10 Cr O3'
_chemical_formula_structural 'Cr (C11H10) (CO)3'
_chemical_formula_sum 'C14 H10 Cr O3'
_chemical_formula_weight 278.23
_chemical_name_systematic
;
(2,3-benzobicyclo[2.2.1]hepta-2,5-diene)tricarbonylchromium
;
_space_group_IT_number 33
_symmetry_cell_setting orthorhombic
_symmetry_space_group_name_Hall 'P 2c -2n'
_symmetry_space_group_name_H-M 'P n a 21'
_audit_creation_method 'from TEXRAY.INF file'
_cell_angle_alpha 90
_cell_angle_beta 90
_cell_angle_gamma 90
_cell_formula_units_Z 4
_cell_length_a 15.225(4)
_cell_length_b 8.652(3)
_cell_length_c 9.306(2)
_cell_measurement_reflns_used 17
_cell_measurement_temperature 296.2
_cell_measurement_theta_max 26.5
_cell_measurement_theta_min 18.4
_cell_volume 1225.8(6)
_computing_cell_refinement 'MSC/AFC Diffractometer Control Software'
_computing_data_collection
;
MSC/AFC Diffractometer Control Software
(Molecular Structure Corporation, 1988)
;
_computing_data_reduction 'TEXSAN (Molecular Structure Corporation, 1991)'
_computing_publication_material TEXSAN
_computing_structure_refinement TEXSAN
_computing_structure_solution 'MITHRIL (Gilmore, 1983)'
_diffrn_ambient_temperature 296.2
_diffrn_measurement_device 'Rigaku AFC-6S'
_diffrn_measurement_method \w/2\q
_diffrn_radiation_monochromator graphite
_diffrn_radiation_source 'X-ray tube'
_diffrn_radiation_type MoK\a
_diffrn_radiation_wavelength 0.7107
_diffrn_reflns_av_R_equivalents 0
_diffrn_reflns_av_sigmaI/netI 0.093
_diffrn_reflns_limit_h_max 18
_diffrn_reflns_limit_h_min 0
_diffrn_reflns_limit_k_max 10
_diffrn_reflns_limit_k_min 0
_diffrn_reflns_limit_l_max 10
_diffrn_reflns_limit_l_min 0
_diffrn_reflns_number 1281
_diffrn_reflns_theta_max 24.99
_diffrn_reflns_theta_min 2.00
_diffrn_standards_decay_% 0.10
_diffrn_standards_interval_count 150
_diffrn_standards_number 3
_exptl_absorpt_coefficient_mu 0.905
_exptl_absorpt_correction_type none
_exptl_crystal_colour yellow
_exptl_crystal_density_diffrn 1.507
_exptl_crystal_density_meas ?
_exptl_crystal_description plate
_exptl_crystal_F_000 568.00
_exptl_crystal_size_max 0.35
_exptl_crystal_size_mid 0.10
_exptl_crystal_size_min 0.05
_refine_diff_density_max 0.19
_refine_diff_density_min -0.29
_refine_ls_abs_structure_details
;
When the opposite enantiomer was refined under identical conditions,
slightly poorer agreement indices
were obtained: (observed data) R = 0.0337, wR = 0.0296, S = 1.621.
;
_refine_ls_extinction_method none
_refine_ls_goodness_of_fit_obs 1.579
_refine_ls_hydrogen_treatment 'H atom parameters obtained from difference map and not refined'
_refine_ls_matrix_type full
_refine_ls_number_parameters 162
_refine_ls_number_reflns 755
_refine_ls_number_restraints 0
_refine_ls_R_factor_all 0.0755
_refine_ls_R_factor_obs 0.0328
_refine_ls_shift/esd_max 0.0011
_refine_ls_structure_factor_coef F
_refine_ls_weighting_scheme sigma
_refine_ls_wR_factor_all 0.0331
_refine_ls_wR_factor_obs 0.0287
_reflns_number_observed 755
_reflns_number_total 1281
_reflns_observed_criterion I>3\s(I)
_cod_data_source_file fg1100.cif
_cod_data_source_block A
_cod_depositor_comments
;
The following automatic conversions were performed:

'_exptl_crystal_density_meas' value 'not measured' was changed to '?'
- the value is perceived as not measured.

Automatic conversion script
Id: cif_fix_values 3008 2015-01-20 13:52:24Z robertas 
;
_cod_original_cell_volume 1225.0(10)
_cod_database_code 2004251

loop_
_symmetry_equiv_pos_as_xyz
+x,+y,+z
-x,-y,1/2+z
1/2-x,1/2+y,1/2+z
1/2+x,1/2-y,+z

loop_
_atom_site_aniso_label
_atom_site_aniso_U_11
_atom_site_aniso_U_22
_atom_site_aniso_U_33
_atom_site_aniso_U_12
_atom_site_aniso_U_13
_atom_site_aniso_U_23
Cr(1) 0.0396(5) 0.0484(5) 0.0492(5) 0.0030(6) 0.0000(10) 0.0060(10)
O(1) 0.077(4) 0.067(3) 0.084(6) 0.025(3) -0.002(3) -0.001(4)
O(2) 0.097(5) 0.116(6) 0.068(4) 0.017(4) 0.032(4) 0.041(4)
O(3) 0.053(3) 0.108(5) 0.097(5) -0.004(4) -0.015(3) -0.018(4)
C(1) 0.063(4) 0.047(4) 0.078(5) -0.004(3) -0.006(8) -0.012(9)
C(2) 0.043(4) 0.054(4) 0.042(4) 0.005(4) -0.012(4) 0.011(4)
C(3) 0.036(3) 0.058(4) 0.051(4) 0.007(3) -0.005(6) 0.019(7)
C(4) 0.062(6) 0.074(6) 0.062(6) 0.016(5) 0.014(5) 0.009(5)
C(5) 0.074(5) 0.069(5) 0.061(5) 0.032(4) 0.011(8) -0.008(9)
C(6) 0.092(6) 0.040(4) 0.069(6) 0.013(5) -0.017(5) 0.000(4)
C(7) 0.100(7) 0.070(6) 0.050(5) 0.020(6) -0.010(5) -0.008(5)
C(8) 0.048(4) 0.056(4) 0.046(4) 0.004(4) 0.007(4) 0.012(4)
C(9) 0.074(6) 0.069(6) 0.046(5) 0.029(5) -0.013(5) -0.002(5)
C(10) 0.077(6) 0.051(5) 0.090(8) 0.001(5) -0.034(6) 0.004(6)
C(11) 0.045(4) 0.055(5) 0.089(7) -0.009(4) -0.015(4) 0.028(5)
C(12) 0.053(4) 0.058(4) 0.053(7) -0.002(4) -0.004(5) 0.005(5)
C(13) 0.047(5) 0.062(6) 0.076(7) 0.006(5) 0.010(5) 0.011(6)
C(14) 0.046(5) 0.065(5) 0.060(5) 0.003(5) 0.000(4) 0.003(5)

loop_
_atom_site_label
_atom_site_fract_x
_atom_site_fract_y
_atom_site_fract_z
_atom_site_U_iso_or_equiv
_atom_site_thermal_displace_type
Cr(1) .83227(6) .29550(10) .4033 .0457(3) Uij
O(1) .7313(3) .5867(5) .4504(6) .076(2) Uij
O(2) .8863(4) .4172(7) .1154(7) .094(2) Uij
O(3) .6707(4) .1644(7) .2711(7) .086(2) Uij
C(1) .8557(4) -0.1010(7) .408(2) .063(2) Uij
C(2) .8666(4) .0580(8) .4784(8) .046(2) Uij
C(3) .9427(4) .1220(7) .4140(10) .048(2) Uij
C(4) .9782(5) .0020(10) .3128(10) .066(3) Uij
C(5) 1.0058(5) -0.1311(8) .406(2) .068(2) Uij
C(6) .9343(5) -0.1930(8) .4649(9) .067(3) Uij
C(7) .8891(6) -.0670(10) .2567(9) .073(3) Uij
C(8) .8215(5) .1322(8) .5888(8) .050(2) Uij
C(9) .8540(6) .2760(10) .6359(9) .063(3) Uij
C(10) .9275(6) .3422(9) .5780(10) .073(3) Uij
C(11) .9738(4) .2667(9) .4656(10) .063(3) Uij
C(12) .7712(4) .4730(8) .4310(10) .055(2) Uij
C(13) .8664(6) .3720(10) .2260(10) .062(3) Uij
C(14) .7329(5) .2155(9) .3221(8) .057(2) Uij
H(1) .7931 -0.1484 .4059 .0747 Uij
H(2) 1.0368 .0561 .2478 .0799 Uij
H(3) 1.0606 -0.1934 .4079 .0806 Uij
H(4) .9387 -0.2925 .5435 .0770 Uij
H(5) .8731 .0356 .2069 .0857 Uij
H(6) .8979 -0.1670 .1778 .0875 Uij
H(7) .7590 .0851 .6361 .0614 Uij
H(8) .8104 .3197 .7393 .0807 Uij
H(9) .9562 .4597 .6066 .0894 Uij
H(10) 1.0293 .3338 .3946 .0752 Uij

loop_
_atom_type_symbol
_atom_type_scat_dispersion_real
_atom_type_scat_dispersion_imag
_atom_type_scat_source
Cr 0.284 0.624 'International Tables'
O 0.008 0.006 'International Tables'
C 0.002 0.002 'International Tables'
H 0.000 0.000 'International Tables'

loop_
_geom_angle_atom_site_label_1
_geom_angle_atom_site_label_2
_geom_angle_atom_site_label_3
_geom_angle
_geom_angle_publ_flag
C(2) Cr(1) C(3) 36.8(2) no
C(2) Cr(1) C(8) 36.3(2) no
C(2) Cr(1) C(9) 65.4(3) no
C(2) Cr(1) C(10) 77.6(3) no
C(2) Cr(1) C(11) 66.0(2) no
C(2) Cr(1) C(12) 148.7(3) no
C(2) Cr(1) C(13) 122.8(3) no
C(2) Cr(1) C(14) 88.6(3) yes
C(3) Cr(1) C(8) 66.4(3) no
C(3) Cr(1) C(9) 78.0(4) no
C(3) Cr(1) C(10) 66.5(3) no
C(3) Cr(1) C(11) 36.8(2) no
C(3) Cr(1) C(12) 159.9(3) no
C(3) Cr(1) C(13) 93.9(4) yes
C(3) Cr(1) C(14) 112.6(3) no
C(8) Cr(1) C(9) 37.0(3) no
C(8) Cr(1) C(10) 66.2(3) no
C(8) Cr(1) C(11) 78.5(3) no
C(8) Cr(1) C(12) 112.7(4) no
C(8) Cr(1) C(13) 159.0(3) no
C(8) Cr(1) C(14) 91.1(3) yes
C(9) Cr(1) C(10) 36.2(3) no
C(9) Cr(1) C(11) 65.9(3) no
C(9) Cr(1) C(12) 90.1(4) yes
C(9) Cr(1) C(13) 149.7(4) no
C(9) Cr(1) C(14) 120.2(4) no
C(10) Cr(1) C(11) 37.1(3) no
C(10) Cr(1) C(12) 94.4(3) yes
C(10) Cr(1) C(13) 113.9(4) no
C(10) Cr(1) C(14) 156.1(4) no
C(11) Cr(1) C(12) 123.3(3) no
C(11) Cr(1) C(13) 90.0(3) yes
C(11) Cr(1) C(14) 149.3(3) no
C(12) Cr(1) C(13) 88.2(4) yes
C(12) Cr(1) C(14) 87.4(4) yes
C(13) Cr(1) C(14) 90.0(4) yes
C(2) C(1) C(6) 103.5(7) yes
C(2) C(1) C(7) 100.6(7) yes
C(6) C(1) C(7) 99.2(7) yes
Cr(1) C(2) C(1) 131.8(6) no
Cr(1) C(2) C(3) 72.5(4) no
Cr(1) C(2) C(8) 72.0(4) no
C(1) C(2) C(3) 105.0(7) yes
C(1) C(2) C(8) 132.6(8) yes
C(3) C(2) C(8) 122.3(7) yes
Cr(1) C(3) C(2) 70.7(4) no
Cr(1) C(3) C(4) 134.4(7) no
Cr(1) C(3) C(11) 71.2(4) no
C(2) C(3) C(4) 106.9(6) yes
C(2) C(3) C(11) 118.3(8) yes
C(4) C(3) C(11) 134.3(7) yes
C(3) C(4) C(5) 105.6(7) yes
C(3) C(4) C(7) 99.2(6) yes
C(5) C(4) C(7) 98.1(7) yes
C(4) C(5) C(6) 108.5(7) yes
C(1) C(6) C(5) 106.7(8) yes
C(1) C(7) C(4) 93.2(6) yes
Cr(1) C(8) C(2) 71.7(4) no
Cr(1) C(8) C(9) 69.9(4) no
C(2) C(8) C(9) 117.6(7) yes
Cr(1) C(9) C(8) 73.1(4) no
Cr(1) C(9) C(10) 72.7(6) no
C(8) C(9) C(10) 122.4(8) yes
Cr(1) C(10) C(9) 71.2(5) no
Cr(1) C(10) C(11) 72.6(5) no
C(9) C(10) C(11) 120.2(8) yes
Cr(1) C(11) C(3) 72.0(4) no
Cr(1) C(11) C(10) 70.2(4) no
C(3) C(11) C(10) 119.1(7) yes
Cr(1) C(12) O(1) 179.3(7) yes
Cr(1) C(13) O(2) 178.6(9) yes
Cr(1) C(14) O(3) 179.5(8) yes
C(2) C(1) H(1) 117.52 no
C(6) C(1) H(1) 121.22 no
C(7) C(1) H(1) 111.55 no
C(3) C(4) H(2) 109.02 no
C(5) C(4) H(2) 112.81 no
C(7) C(4) H(2) 129.46 no
C(4) C(5) H(3) 131.49 no
C(6) C(5) H(3) 117.42 no
C(1) C(6) H(4) 131.60 no
C(5) C(6) H(4) 121.68 no
C(1) C(7) H(5) 120.31 no
C(1) C(7) H(6) 118.85 no
C(4) C(7) H(5) 91.56 no
C(4) C(7) H(6) 113.61 no
H(5) C(7) H(6) 112.99 no
Cr(1) C(8) H(7) 126.33 no
C(2) C(8) H(7) 122.57 no
C(9) C(8) H(7) 119.70 no
Cr(1) C(9) H(8) 131.75 no
C(8) C(9) H(8) 109.10 no
C(10) C(9) H(8) 128.28 no
Cr(1) C(10) H(9) 125.88 no
C(9) C(10) H(9) 126.66 no
C(11) C(10) H(9) 113.07 no
Cr(1) C(11) H(10) 118.17 no
C(3) C(11) H(10) 117.88 no
C(10) C(11) H(10) 121.61 no

loop_
_geom_bond_atom_site_label_1
_geom_bond_atom_site_label_2
_geom_bond_distance
_geom_bond_publ_flag
Cr(1) C(2) 2.233(7) yes
Cr(1) C(3) 2.256(6) yes
Cr(1) C(8) 2.237(7) yes
Cr(1) C(9) 2.196(8) yes
Cr(1) C(10) 2.214(9) yes
Cr(1) C(11) 2.246(7) yes
Cr(1) C(12) 1.814(7) yes
Cr(1) C(13) 1.851(9) yes
Cr(1) C(14) 1.828(7) yes
O(1) C(12) 1.170(7) yes
O(2) C(13) 1.143(10) yes
O(3) C(14) 1.148(8) yes
C(1) C(2) 1.533(10) yes
C(1) C(6) 1.533(10) yes
C(1) C(7) 1.530(10) yes
C(2) C(3) 1.417(9) yes
C(2) C(8) 1.392(9) yes
C(3) C(4) 1.500(10) yes
C(3) C(11) 1.422(9) yes
C(4) C(5) 1.500(10) yes
C(4) C(7) 1.570(10) yes
C(5) C(6) 1.330(10) yes
C(8) C(9) 1.406(10) yes
C(9) C(10) 1.370(10) yes
C(10) C(11) 1.420(10) yes
C(1) H(1) 1.037 no
C(4) H(2) 1.174 no
C(5) H(3) 0.993 no
C(6) H(4) 1.132 no
C(7) H(5) 1.028 no
C(7) H(6) 1.146 no
C(8) H(7) 1.125 no
C(9) H(8) 1.230 no
C(10) H(9) 1.139 no
C(11) H(10) 1.219 no
